data_9000942
loop_
_publ_author_name
'Pajunen, A.'
'Lahti, S. I.'

_publ_section_title
;
 The crystal structure of viitaniemiite
;
_journal_name_full 'American Mineralogist'
_journal_page_first 961
_journal_page_last 966
_journal_volume 69
_journal_year 1984
_chemical_compound_source 'Viitaniemi pegmatite, Orivesi, southern Finland'
_chemical_formula_sum 'Al Ca0.592 F2 H Mn0.401 Na O5 P'
_chemical_name_mineral Viitaniemiite
_space_group_IT_number 11
_symmetry_space_group_name_Hall '-P 2yb'
_symmetry_space_group_name_H-M 'P 1 21/m 1'
_cell_angle_alpha 90
_cell_angle_beta 109.36
_cell_angle_gamma 90
_cell_length_a 5.457
_cell_length_b 7.151
_cell_length_c 6.836
_cell_formula_units_Z 2
_cell_volume 251.677
_database_code_amcsd 0000961
_exptl_crystal_density_diffrn 3.242
_cod_original_formula_sum 'Ca.592 Mn.401 Al Na P F2 O5 H'
_cod_database_code 9000942

loop_
_space_group_symop_operation_xyz
x,y,z
x,1/2-y,z
-x,1/2+y,-z
-x,-y,-z

loop_
_atom_site_aniso_label
_atom_site_aniso_U_11
_atom_site_aniso_U_22
_atom_site_aniso_U_33
_atom_site_aniso_U_12
_atom_site_aniso_U_13
_atom_site_aniso_U_23
Ca 0.01720 0.00990 0.00940 -0.00110 0.00480 -0.00090
Mn 0.01720 0.00990 0.00940 -0.00110 0.00480 -0.00090
Al 0.01250 0.00760 0.00680 -0.00060 0.00290 -0.00030
Na 0.02750 0.02350 0.03870 0.00000 0.02980 0.00000
P 0.01170 0.01020 0.00660 0.00000 0.00410 0.00000
F 0.01370 0.01600 0.01540 -0.00010 0.00080 0.00310
O1 0.01330 0.03700 0.01360 0.00000 0.00460 0.00000
O2 0.01510 0.01880 0.00800 0.00000 0.00670 0.00000
O3 0.04010 0.00830 0.01680 -0.00460 0.01940 -0.00100
O4 0.01910 0.00760 0.00630 0.00000 0.00520 0.00000

loop_
_atom_site_label
_atom_site_fract_x
_atom_site_fract_y
_atom_site_fract_z
_atom_site_occupancy
Ca 0.50000 0.00000 0.50000 0.59200
Mn 0.50000 0.00000 0.50000 0.40100
Al 0.00000 0.00000 0.00000 1.00000
Na 0.46750 0.25000 -0.04630 1.00000
P -0.03660 0.25000 0.36830 1.00000
F 0.34680 0.00300 0.15470 1.00000
O1 0.24560 0.25000 0.51600 1.00000
O2 -0.23360 0.25000 0.48600 1.00000
O3 -0.08500 0.07550 0.23000 1.00000
O4 0.02390 0.25000 -0.08150 1.00000
H -0.00500 0.25000 -0.20100 1.00000

loop_
_cod_related_entry_id
_cod_related_entry_database
_cod_related_entry_code
1 AMCSD 0000961
